data_4100438
_journal_name_full 'Journal of the American Chemical Society'
_journal_paper_doi 10.1021/ja054503m
_journal_year 2005
_chemical_formula_sum 'C11 H12 O4'
_chemical_formula_weight 208.21
_space_group_IT_number 19
_symmetry_cell_setting orthorhombic
_symmetry_space_group_name_Hall 'P 2ac 2ab'
_symmetry_space_group_name_H-M 'P 21 21 21'
_cell_angle_alpha 90.00
_cell_angle_beta 90.00
_cell_angle_gamma 90.00
_cell_formula_units_Z 4
_cell_length_a 5.2384(10)
_cell_length_b 13.518(3)
_cell_length_c 13.720(3)
_cell_measurement_temperature 193(2)
_cell_volume 971.5(3)
_diffrn_ambient_temperature 193(2)
_exptl_crystal_density_diffrn 1.424
_cod_depositor_comments
;
The following automatic conversions were performed:
'_symmetry_cell_setting' value 'Orthorhombic' changed to 'orthorhombic'
according to '/home/saulius/struct/CIF-dictionaries/cif_core.dic'
dictionary named 'cif_core.dic' version 2.4.1 from 2010-06-29.

Automatic conversion script
Id: cif_fix_enum 1527 2010-12-29 10:47:43Z saulius 
;
_cod_database_code 4100438

loop_
_symmetry_equiv_pos_as_xyz
'x, y, z'
'-x+1/2, -y, z+1/2'
'-x, y+1/2, -z+1/2'
'x+1/2, -y+1/2, -z'

loop_
_atom_site_label
_atom_site_type_symbol
_atom_site_fract_x
_atom_site_fract_y
_atom_site_fract_z
_atom_site_U_iso_or_equiv
_atom_site_adp_type
_atom_site_occupancy
_atom_site_symmetry_multiplicity
_atom_site_calc_flag
_atom_site_refinement_flags
_atom_site_disorder_assembly
_atom_site_disorder_group
O1 O 0.1124(2) 0.90155(8) 0.26963(8) 0.0366(3) Uani 1 1 d . . .
O2 O 0.0254(3) 0.73513(7) 0.29939(9) 0.0423(3) Uani 1 1 d . . .
O3 O 0.3791(2) 1.10612(7) -0.00414(8) 0.0348(3) Uani 1 1 d . . .
O4 O 0.0152(2) 1.01964(8) -0.11128(8) 0.0385(3) Uani 1 1 d . . .
C1 C -0.1153(3) 0.92134(9) 0.02277(11) 0.0290(3) Uani 1 1 d . . .
C2 C -0.0872(3) 0.89376(9) 0.12004(10) 0.0267(3) Uani 1 1 d . . .
C3 C 0.1027(3) 0.93642(9) 0.17469(10) 0.0271(3) Uani 1 1 d . . .
C4 C 0.2692(3) 1.00734(10) 0.13907(10) 0.0283(3) Uani 1 1 d . . .
C5 C 0.2374(3) 1.03556(9) 0.04238(11) 0.0270(3) Uani 1 1 d . . .
C6 C 0.0471(3) 0.99163(9) -0.01599(10) 0.0274(3) Uani 1 1 d . . .
C7 C -0.2279(3) 0.81940(10) 0.18185(11) 0.0298(3) Uani 1 1 d . . .
C8 C -0.0852(3) 0.82678(10) 0.28065(11) 0.0326(3) Uani 1 1 d . . .
C9 C -0.1837(3) 0.71084(10) 0.15148(13) 0.0354(3) Uani 1 1 d . . .
C10 C 0.0558(3) 0.68511(11) 0.20741(13) 0.0394(4) Uani 1 1 d . . .
C11 C 0.5550(3) 1.16145(11) 0.05444(13) 0.0365(4) Uani 1 1 d . . .
H1 H -0.256(4) 0.8921(12) -0.0170(12) 0.032(4) Uiso 1 1 d . . .
H2 H 0.397(3) 1.0353(11) 0.1773(11) 0.028(4) Uiso 1 1 d . . .
H3 H 0.151(5) 1.0481(16) -0.1355(15) 0.059(6) Uiso 1 1 d . . .
H4 H 0.466(4) 1.1903(13) 0.1092(14) 0.047(5) Uiso 1 1 d . . .
H5 H 0.685(4) 1.1211(14) 0.0765(13) 0.039(5) Uiso 1 1 d . . .
H6 H 0.621(4) 1.2098(13) 0.0086(14) 0.051(5) Uiso 1 1 d . . .
H7 H -0.168(3) 0.7058(11) 0.0782(13) 0.029(4) Uiso 1 1 d . . .
H8 H -0.403(4) 0.8362(13) 0.1905(13) 0.039(5) Uiso 1 1 d . . .
H9 H -0.184(4) 0.8482(12) 0.3377(13) 0.032(4) Uiso 1 1 d . . .
H10 H -0.310(4) 0.6693(14) 0.1755(14) 0.042(5) Uiso 1 1 d . . .
H11 H 0.208(4) 0.7095(13) 0.1701(13) 0.040(5) Uiso 1 1 d . . .
H12 H 0.079(4) 0.6143(15) 0.2228(14) 0.049(5) Uiso 1 1 d . . .

loop_
_atom_site_aniso_label
_atom_site_aniso_U_11
_atom_site_aniso_U_22
_atom_site_aniso_U_33
_atom_site_aniso_U_23
_atom_site_aniso_U_13
_atom_site_aniso_U_12
O1 0.0446(6) 0.0393(5) 0.0258(5) 0.0034(4) -0.0037(5) -0.0127(5)
O2 0.0537(7) 0.0330(5) 0.0402(7) 0.0060(4) -0.0079(6) 0.0019(5)
O3 0.0397(6) 0.0331(5) 0.0317(6) 0.0034(4) -0.0017(5) -0.0103(4)
O4 0.0419(6) 0.0469(6) 0.0268(6) 0.0069(4) -0.0048(5) -0.0101(5)
C1 0.0283(7) 0.0292(6) 0.0296(7) -0.0028(5) -0.0035(6) -0.0017(5)
C2 0.0267(6) 0.0243(5) 0.0290(7) 0.0009(5) 0.0011(6) 0.0009(5)
C3 0.0321(7) 0.0257(5) 0.0235(7) -0.0018(5) -0.0001(6) 0.0023(5)
C4 0.0307(7) 0.0256(6) 0.0288(7) -0.0036(5) -0.0030(6) -0.0031(5)
C5 0.0283(7) 0.0220(5) 0.0306(8) -0.0015(5) 0.0027(6) -0.0007(5)
C6 0.0314(7) 0.0277(6) 0.0230(6) -0.0002(5) 0.0001(5) 0.0037(6)
C7 0.0274(7) 0.0285(6) 0.0336(8) 0.0015(5) 0.0019(6) -0.0020(5)
C8 0.0374(8) 0.0302(6) 0.0303(8) 0.0018(5) 0.0034(7) -0.0030(6)
C9 0.0388(8) 0.0276(6) 0.0397(9) 0.0000(6) 0.0015(7) -0.0084(6)
C10 0.0390(9) 0.0294(7) 0.0499(10) 0.0004(6) 0.0030(8) 0.0003(6)
C11 0.0399(9) 0.0284(6) 0.0411(9) -0.0051(6) 0.0029(7) -0.0084(7)

loop_
_geom_bond_atom_site_label_1
_geom_bond_atom_site_label_2
_geom_bond_distance
_geom_bond_site_symmetry_2
_geom_bond_publ_flag
O1 C3 1.3860(16) . ?
O1 C8 1.4546(18) . ?
O2 C8 1.3917(17) . ?
O2 C10 1.441(2) . ?
O3 C5 1.3669(16) . ?
O3 C11 1.4331(19) . ?
O4 C6 1.3712(16) . ?
O4 H3 0.87(3) . ?
C1 C6 1.382(2) . ?
C1 C2 1.3935(19) . ?
C1 H1 0.997(18) . ?
C2 C3 1.373(2) . ?
C2 C7 1.5077(19) . ?
C3 C4 1.385(2) . ?
C4 C5 1.390(2) . ?
C4 H2 0.929(17) . ?
C5 C6 1.410(2) . ?
C7 C9 1.543(2) . ?
C7 C8 1.551(2) . ?
C7 H8 0.95(2) . ?
C8 H9 0.983(19) . ?
C9 C10 1.512(2) . ?
C9 H7 1.011(17) . ?
C9 H10 0.93(2) . ?
C10 H11 1.00(2) . ?
C10 H12 0.99(2) . ?
C11 H4 0.97(2) . ?
C11 H5 0.92(2) . ?
C11 H6 0.970(19) . ?

loop_
_cod_related_entry_id
_cod_related_entry_database
_cod_related_entry_code
1 ChemSpider 30659919
